data_4348342
loop_
_publ_author_name
'Terashima, Shotaro'
'Newton, Graham N.'
'Shiga, Takuya'
'Oshio, Hiroki'

_publ_section_title
;
 Planar trinuclear complexes with linear arrays of metal ions
;
_journal_issue 2
_journal_name_full 'Inorganic Chemistry Frontiers'
_journal_page_first 125
_journal_paper_doi 10.1039/C4QI00172A
_journal_volume 2
_journal_year 2015
_chemical_formula_moiety 'C32 H20 B2 Cu3 F8 N12'
_chemical_formula_sum 'C32 H20 B2 Cu3 F8 N12'
_chemical_formula_weight 936.84
_space_group_crystal_system monoclinic
_space_group_IT_number 14
_space_group_name_Hall '-P 2yn'
_space_group_name_H-M_alt 'P 1 21/n 1'
_atom_sites_solution_hydrogens geom
_audit_creation_method SHELXL-2013
_audit_update_record
;
2014-08-22 deposited with the CCDC.
2014-12-22 downloaded from the CCDC.
;
_cell_angle_alpha 90
_cell_angle_beta 104.46(3)
_cell_angle_gamma 90
_cell_formula_units_Z 2
_cell_length_a 6.262(11)
_cell_length_b 23.89(4)
_cell_length_c 11.132(19)
_cell_measurement_reflns_used 982
_cell_measurement_temperature 100(2)
_cell_measurement_theta_max 27.643
_cell_measurement_theta_min 3.1805
_cell_volume 1613(5)
_computing_cell_refinement 'Buruker SMART'
_computing_data_collection 'Buruker SMART'
_computing_data_reduction 'Buruker SAINT'
_computing_molecular_graphics 'Buruker SHELXTL'
_computing_publication_material 'Buruker SHELXTL'
_computing_structure_refinement 'SHELXL-2013 (Sheldrick, 2013)'
_computing_structure_solution 'Buruker SHELXTL'
_diffrn_ambient_temperature 100(2)
_diffrn_detector_area_resol_mean 8.366
_diffrn_measured_fraction_theta_full 0.993
_diffrn_measured_fraction_theta_max 0.992
_diffrn_measurement_device_type 'CCD area detector'
_diffrn_measurement_method 'phi and omega scans'
_diffrn_radiation_type MoK\a
_diffrn_radiation_wavelength 0.71073
_diffrn_reflns_av_R_equivalents 0.0717
_diffrn_reflns_av_unetI/netI 0.0610
_diffrn_reflns_Laue_measured_fraction_full 0.993
_diffrn_reflns_Laue_measured_fraction_max 0.992
_diffrn_reflns_limit_h_max 7
_diffrn_reflns_limit_h_min -7
_diffrn_reflns_limit_k_max 28
_diffrn_reflns_limit_k_min -26
_diffrn_reflns_limit_l_max 13
_diffrn_reflns_limit_l_min -7
_diffrn_reflns_number 7374
_diffrn_reflns_point_group_measured_fraction_full 0.993
_diffrn_reflns_point_group_measured_fraction_max 0.992
_diffrn_reflns_theta_full 25.242
_diffrn_reflns_theta_max 25.499
_diffrn_reflns_theta_min 1.705
_diffrn_source 'fine-focus sealed tube'
_exptl_absorpt_coefficient_mu 2.057
_exptl_absorpt_correction_T_max 0.8207
_exptl_absorpt_correction_T_min 0.4262
_exptl_absorpt_correction_type empirical
_exptl_absorpt_process_details SADABS
_exptl_crystal_colour brown
_exptl_crystal_density_diffrn 1.930
_exptl_crystal_density_meas ?
_exptl_crystal_description needle
_exptl_crystal_F_000 930
_exptl_crystal_size_max 0.500
_exptl_crystal_size_mid 0.200
_exptl_crystal_size_min 0.100
_refine_diff_density_max 1.543
_refine_diff_density_min -0.987
_refine_diff_density_rms 0.165
_refine_ls_extinction_method none
_refine_ls_goodness_of_fit_ref 1.171
_refine_ls_hydrogen_treatment constr
_refine_ls_matrix_type full
_refine_ls_number_parameters 259
_refine_ls_number_reflns 2981
_refine_ls_number_restraints 0
_refine_ls_restrained_S_all 1.171
_refine_ls_R_factor_all 0.1059
_refine_ls_R_factor_gt 0.0868
_refine_ls_shift/su_max 0.000
_refine_ls_shift/su_mean 0.000
_refine_ls_structure_factor_coef Fsqd
_refine_ls_weighting_details 'w=1/[\s^2^(Fo^2^)+(0.0913P)^2^+12.9697P] where P=(Fo^2^+2Fc^2^)/3'
_refine_ls_weighting_scheme calc
_refine_ls_wR_factor_gt 0.2123
_refine_ls_wR_factor_ref 0.2238
_reflns_Friedel_coverage 0.000
_reflns_number_gt 2389
_reflns_number_total 2981
_reflns_threshold_expression 'I > 2\s(I)'
_cod_data_source_file c4qi00172a2.cif
_cod_data_source_block Comp1_Cu3
_cod_depositor_comments
;
The following automatic conversions were performed:

data item '_exptl_crystal_density_meas' value 'not measured' was
changed to '?' -- the value is perceived as not measured.

Automatic conversion script
Id: cif_fix_values 6909 2019-04-08 15:41:33Z antanas 
;
_cod_original_cell_volume 1612(5)
_cod_original_sg_symbol_H-M 'P 21/n'
_cod_database_code 4348342
_shelx_space_group_comment
;
The symmetry employed for this shelxl refinement is uniquely defined
by the following loop, which should always be used as a source of
symmetry information in preference to the above space-group names.
They are only intended as comments.
;
_shelx_estimated_absorpt_t_min 0.426
_shelx_estimated_absorpt_t_max 0.821
_shelxl_version_number 2013-4

loop_
_space_group_symop_operation_xyz
'x, y, z'
'-x+1/2, y+1/2, -z+1/2'
'-x, -y, -z'
'x-1/2, -y-1/2, z-1/2'

loop_
_atom_site_label
_atom_site_type_symbol
_atom_site_fract_x
_atom_site_fract_y
_atom_site_fract_z
_atom_site_U_iso_or_equiv
_atom_site_adp_type
_atom_site_occupancy
_atom_site_site_symmetry_order
_atom_site_calc_flag
_atom_site_refinement_flags_posn
_atom_site_refinement_flags_adp
_atom_site_refinement_flags_occupancy
Cu1 Cu -0.07295(17) 0.06524(4) -0.14035(10) 0.0273(3) Uani 1 1 d . . .
Cu2 Cu 0.5000 0.0000 0.0000 0.0259(4) Uani 1 2 d S . P
N1 N -0.1639(13) 0.1472(3) -0.1126(7) 0.0356(17) Uani 1 1 d . . .
N2 N 0.1962(11) 0.0944(3) -0.0300(7) 0.0282(15) Uani 1 1 d . . .
N3 N 0.3917(12) 0.0721(3) 0.0185(6) 0.0270(15) Uani 1 1 d . . .
N4 N 0.7614(12) 0.0330(3) 0.0951(7) 0.0291(16) Uani 1 1 d . . .
N5 N 0.9537(12) 0.0111(3) 0.1479(6) 0.0262(15) Uani 1 1 d . . .
N6 N 1.3414(12) -0.0233(3) 0.2543(7) 0.0296(16) Uani 1 1 d . . .
C1 C -0.3572(17) 0.1728(4) -0.1641(11) 0.047(3) Uani 1 1 d . . .
H1 H -0.4730 0.1517 -0.2158 0.056 Uiso 1 1 calc R U .
C2 C -0.3915(19) 0.2274(4) -0.1443(13) 0.061(3) Uani 1 1 d . . .
H2 H -0.5291 0.2445 -0.1814 0.073 Uiso 1 1 calc R U .
C3 C -0.2210(19) 0.2583(4) -0.0686(13) 0.063(4) Uani 1 1 d . . .
H3 H -0.2421 0.2968 -0.0538 0.075 Uiso 1 1 calc R U .
C4 C -0.0256(18) 0.2336(4) -0.0160(12) 0.051(3) Uani 1 1 d . . .
H4 H 0.0914 0.2545 0.0353 0.062 Uiso 1 1 calc R U .
C5 C 0.0005(15) 0.1776(3) -0.0383(9) 0.034(2) Uani 1 1 d . . .
C6 C 0.2035(15) 0.1476(3) 0.0094(8) 0.0293(19) Uani 1 1 d . . .
C7 C 0.4100(16) 0.1589(3) 0.0849(9) 0.035(2) Uani 1 1 d . . .
H7 H 0.4608 0.1929 0.1265 0.042 Uiso 1 1 calc R U .
C8 C 0.5262(14) 0.1095(3) 0.0863(8) 0.0291(19) Uani 1 1 d . . .
C9 C 0.7490(14) 0.0850(3) 0.1399(8) 0.0268(18) Uani 1 1 d . . .
C10 C 0.9492(14) 0.0963(3) 0.2237(8) 0.0286(18) Uani 1 1 d . . .
H10 H 0.9907 0.1296 0.2703 0.034 Uiso 1 1 calc R U .
C11 C 1.0755(14) 0.0485(3) 0.2248(8) 0.0262(17) Uani 1 1 d . . .
C12 C 1.2937(14) 0.0297(3) 0.2851(7) 0.0258(17) Uani 1 1 d . . .
C13 C 1.4493(15) 0.0617(4) 0.3653(8) 0.036(2) Uani 1 1 d . . .
H13 H 1.4113 0.0983 0.3860 0.043 Uiso 1 1 calc R U .
C14 C 1.6590(16) 0.0417(4) 0.4160(9) 0.039(2) Uani 1 1 d . . .
H14 H 1.7674 0.0638 0.4706 0.047 Uiso 1 1 calc R U .
C15 C 1.7035(16) -0.0114(4) 0.3841(9) 0.038(2) Uani 1 1 d . . .
H15 H 1.8450 -0.0273 0.4174 0.045 Uiso 1 1 calc R U .
C16 C 1.5427(16) -0.0420(4) 0.3032(9) 0.036(2) Uani 1 1 d . . .
H16 H 1.5790 -0.0786 0.2815 0.044 Uiso 1 1 calc R U .
B1 B -0.019(4) 0.1513(5) -0.3907(12) 0.077(6) Uani 1 1 d . . .
F1 F 0.0072(12) 0.1059(2) -0.3167(6) 0.0599(18) Uani 1 1 d . . .
F2 F 0.058(2) 0.1977(4) -0.3257(8) 0.130(5) Uani 1 1 d . . .
F3 F 0.040(3) 0.1409(4) -0.4911(9) 0.184(8) Uani 1 1 d . . .
F4 F -0.247(3) 0.1558(5) -0.4248(13) 0.199(9) Uani 1 1 d . . .

loop_
_atom_site_aniso_label
_atom_site_aniso_U_11
_atom_site_aniso_U_22
_atom_site_aniso_U_33
_atom_site_aniso_U_23
_atom_site_aniso_U_13
_atom_site_aniso_U_12
Cu1 0.0323(6) 0.0129(5) 0.0362(6) 0.0013(4) 0.0076(5) 0.0020(4)
Cu2 0.0321(8) 0.0083(6) 0.0346(8) -0.0017(5) 0.0032(6) 0.0023(5)
N1 0.036(4) 0.022(4) 0.050(5) 0.004(3) 0.014(4) 0.006(3)
N2 0.031(4) 0.015(3) 0.038(4) -0.002(3) 0.005(3) 0.001(3)
N3 0.031(4) 0.014(3) 0.036(4) -0.003(3) 0.009(3) -0.001(3)
N4 0.035(4) 0.017(3) 0.035(4) -0.003(3) 0.007(3) 0.002(3)
N5 0.035(4) 0.013(3) 0.030(4) 0.004(3) 0.008(3) 0.002(3)
N6 0.035(4) 0.021(3) 0.033(4) 0.002(3) 0.007(3) -0.005(3)
C1 0.035(5) 0.031(5) 0.074(7) 0.008(5) 0.012(5) 0.009(4)
C2 0.040(6) 0.029(5) 0.111(10) 0.014(6) 0.016(7) 0.012(5)
C3 0.060(7) 0.016(4) 0.124(11) 0.006(6) 0.043(8) 0.013(5)
C4 0.042(6) 0.022(5) 0.093(9) -0.003(5) 0.023(6) 0.005(4)
C5 0.037(5) 0.013(4) 0.052(6) 0.003(4) 0.015(4) 0.007(3)
C6 0.043(5) 0.010(3) 0.040(5) -0.002(3) 0.018(4) -0.001(3)
C7 0.043(5) 0.012(4) 0.053(6) -0.006(4) 0.017(5) -0.003(4)
C8 0.035(5) 0.014(4) 0.039(5) 0.000(3) 0.012(4) -0.003(3)
C9 0.036(5) 0.016(4) 0.032(4) 0.000(3) 0.016(4) -0.002(3)
C10 0.033(5) 0.019(4) 0.036(4) -0.008(3) 0.011(4) -0.005(3)
C11 0.035(5) 0.014(4) 0.032(4) -0.001(3) 0.012(4) -0.008(3)
C12 0.032(5) 0.022(4) 0.026(4) 0.000(3) 0.012(4) -0.006(3)
C13 0.043(5) 0.026(4) 0.039(5) 0.005(4) 0.012(4) -0.007(4)
C14 0.032(5) 0.043(5) 0.039(5) -0.001(4) 0.003(4) -0.005(4)
C15 0.031(5) 0.033(5) 0.048(5) 0.002(4) 0.008(4) 0.001(4)
C16 0.041(5) 0.025(4) 0.040(5) 0.000(4) 0.004(4) 0.005(4)
B1 0.154(18) 0.026(6) 0.036(7) 0.001(5) -0.003(9) 0.009(8)
F1 0.082(5) 0.038(3) 0.075(4) 0.019(3) 0.049(4) 0.019(3)
F2 0.254(13) 0.068(5) 0.078(6) -0.030(4) 0.059(7) -0.099(7)
F3 0.42(2) 0.081(7) 0.080(6) -0.029(5) 0.118(10) -0.149(11)
F4 0.240(15) 0.104(9) 0.168(12) -0.068(8) -0.110(12) 0.114(10)

loop_
_atom_type_symbol
_atom_type_description
_atom_type_scat_dispersion_real
_atom_type_scat_dispersion_imag
_atom_type_scat_source
C C 0.0033 0.0016 'International Tables Vol C Tables 4.2.6.8 and 6.1.1.4'
H H 0.0000 0.0000 'International Tables Vol C Tables 4.2.6.8 and 6.1.1.4'
B B 0.0013 0.0007 'International Tables Vol C Tables 4.2.6.8 and 6.1.1.4'
N N 0.0061 0.0033 'International Tables Vol C Tables 4.2.6.8 and 6.1.1.4'
F F 0.0171 0.0103 'International Tables Vol C Tables 4.2.6.8 and 6.1.1.4'
Cu Cu 0.3201 1.2651 'International Tables Vol C Tables 4.2.6.8 and 6.1.1.4'

loop_
_geom_angle_atom_site_label_1
_geom_angle_atom_site_label_2
_geom_angle_atom_site_label_3
_geom_angle
_geom_angle_site_symmetry_1
_geom_angle_site_symmetry_3
N2 Cu1 N5 94.6(3) . 3_655
N2 Cu1 N1 78.2(3) . .
N5 Cu1 N1 172.6(3) 3_655 .
N2 Cu1 N6 172.3(3) . 3_655
N5 Cu1 N6 77.7(3) 3_655 3_655
N1 Cu1 N6 109.4(3) . 3_655
N2 Cu1 F1 92.7(3) . .
N5 Cu1 F1 100.6(2) 3_655 .
N1 Cu1 F1 81.9(3) . .
N6 Cu1 F1 89.9(3) 3_655 .
N3 Cu2 N3 180.0(5) 3_655 .
N3 Cu2 N4 80.9(3) 3_655 3_655
N3 Cu2 N4 99.1(3) . 3_655
N3 Cu2 N4 99.1(3) 3_655 .
N3 Cu2 N4 80.9(3) . .
N4 Cu2 N4 180.0(7) 3_655 .
C1 N1 C5 118.5(8) . .
C1 N1 Cu1 127.8(7) . .
C5 N1 Cu1 113.6(6) . .
N3 N2 C6 107.2(7) . .
N3 N2 Cu1 132.9(5) . .
C6 N2 Cu1 119.9(6) . .
N2 N3 C8 110.7(7) . .
N2 N3 Cu2 130.3(5) . .
C8 N3 Cu2 119.0(6) . .
N5 N4 C9 109.5(7) . .
N5 N4 Cu2 131.1(5) . .
C9 N4 Cu2 118.1(6) . .
N4 N5 C11 109.5(7) . .
N4 N5 Cu1 131.5(5) . 3_655
C11 N5 Cu1 118.8(6) . 3_655
C16 N6 C12 117.2(8) . .
C16 N6 Cu1 128.9(6) . 3_655
C12 N6 Cu1 113.8(6) . 3_655
C2 C1 N1 122.1(11) . .
C2 C1 H1 118.9 . .
N1 C1 H1 118.9 . .
C1 C2 C3 118.8(10) . .
C1 C2 H2 120.6 . .
C3 C2 H2 120.6 . .
C4 C3 C2 120.2(10) . .
C4 C3 H3 119.9 . .
C2 C3 H3 119.9 . .
C3 C4 C5 118.8(11) . .
C3 C4 H4 120.6 . .
C5 C4 H4 120.6 . .
N1 C5 C4 121.6(9) . .
N1 C5 C6 115.0(7) . .
C4 C5 C6 123.4(9) . .
N2 C6 C7 109.5(7) . .
N2 C6 C5 113.3(8) . .
C7 C6 C5 137.1(7) . .
C6 C7 C8 104.5(7) . .
C6 C7 H7 127.8 . .
C8 C7 H7 127.8 . .
N3 C8 C7 108.1(8) . .
N3 C8 C9 111.1(7) . .
C7 C8 C9 140.8(8) . .
N4 C9 C10 107.6(7) . .
N4 C9 C8 110.4(7) . .
C10 C9 C8 142.0(7) . .
C11 C10 C9 105.2(7) . .
C11 C10 H10 127.4 . .
C9 C10 H10 127.4 . .
N5 C11 C10 108.2(8) . .
N5 C11 C12 114.4(7) . .
C10 C11 C12 137.4(8) . .
N6 C12 C13 121.0(8) . .
N6 C12 C11 114.6(7) . .
C13 C12 C11 124.4(8) . .
C12 C13 C14 121.3(9) . .
C12 C13 H13 119.3 . .
C14 C13 H13 119.3 . .
C15 C14 C13 116.8(9) . .
C15 C14 H14 121.6 . .
C13 C14 H14 121.6 . .
C14 C15 C16 119.9(9) . .
C14 C15 H15 120.0 . .
C16 C15 H15 120.0 . .
N6 C16 C15 123.7(8) . .
N6 C16 H16 118.1 . .
C15 C16 H16 118.1 . .
F3 B1 F1 110.9(13) . .
F3 B1 F2 118.8(16) . .
F1 B1 F2 111.2(11) . .
F3 B1 F4 106.2(15) . .
F1 B1 F4 101.0(15) . .
F2 B1 F4 107.0(14) . .
B1 F1 Cu1 145.4(9) . .

loop_
_geom_bond_atom_site_label_1
_geom_bond_atom_site_label_2
_geom_bond_distance
_geom_bond_site_symmetry_2
Cu1 N2 1.950(7) .
Cu1 N5 1.980(7) 3_655
Cu1 N1 2.083(8) .
Cu1 N6 2.091(8) 3_655
Cu1 F1 2.354(7) .
Cu2 N3 1.882(7) 3_655
Cu2 N3 1.882(7) .
Cu2 N4 1.886(7) 3_655
Cu2 N4 1.886(7) .
N1 C1 1.350(12) .
N1 C5 1.360(12) .
N2 N3 1.320(10) .
N2 C6 1.342(10) .
N3 C8 1.326(11) .
N4 N5 1.310(10) .
N4 C9 1.348(10) .
N5 C11 1.337(11) .
N5 Cu1 1.980(7) 3_655
N6 C16 1.319(12) .
N6 C12 1.364(11) .
N6 Cu1 2.091(8) 3_655
C1 C2 1.349(14) .
C1 H1 0.9500 .
C2 C3 1.395(17) .
C2 H2 0.9500 .
C3 C4 1.353(16) .
C3 H3 0.9500 .
C4 C5 1.377(12) .
C4 H4 0.9500 .
C5 C6 1.440(12) .
C6 C7 1.381(13) .
C7 C8 1.385(12) .
C7 H7 0.9500 .
C8 C9 1.493(12) .
C9 C10 1.389(12) .
C10 C11 1.387(12) .
C10 H10 0.9500 .
C11 C12 1.436(12) .
C12 C13 1.377(12) .
C13 C14 1.379(13) .
C13 H13 0.9500 .
C14 C15 1.364(13) .
C14 H14 0.9500 .
C15 C16 1.381(13) .
C15 H15 0.9500 .
C16 H16 0.9500 .
B1 F3 1.289(19) .
B1 F1 1.346(14) .
B1 F2 1.346(15) .
B1 F4 1.39(3) .
